data_4030133
loop_
_publ_author_name
'Tu, Xing-Jun'
'Hao, Wen-Juan'
'Ye, Qin'
'Wang, Shuang-Shuang'
'Jiang, Bo'
'Li, Guigen'
'Tu, Shu-Jiang'

_publ_section_title
;
 Four-component bicyclization approaches to skeletally diverse
 pyrazolo[3,4-b]pyridine derivatives.
;
_journal_issue 22
_journal_name_full 'The Journal of organic chemistry'
_journal_page_first 11110
_journal_page_last 11118
_journal_paper_doi 10.1021/jo502096t
_journal_volume 79
_journal_year 2014
_chemical_formula_sum 'C34 H28 N6 O2'
_chemical_formula_weight 552.62
_chemical_name_systematic
; 
 ? 
;
_space_group_IT_number 2
_symmetry_space_group_name_Hall '-P 1'
_symmetry_space_group_name_H-M 'P -1'
_atom_sites_solution_hydrogens geom
_atom_sites_solution_primary direct
_atom_sites_solution_secondary difmap
_audit_creation_method SHELXL-97
_cell_angle_alpha 102.068(2)
_cell_angle_beta 91.2250(10)
_cell_angle_gamma 91.2720(10)
_cell_formula_units_Z 2
_cell_length_a 10.1833(8)
_cell_length_b 11.2946(9)
_cell_length_c 12.4239(11)
_cell_measurement_temperature 298(2)
_cell_volume 1396.5(2)
_computing_structure_refinement 'SHELXL-97 (Sheldrick, 1997)'
_computing_structure_solution 'SHELXS-97 (Sheldrick, 1990)'
_diffrn_ambient_temperature 298(2)
_diffrn_measured_fraction_theta_full 0.987
_diffrn_measured_fraction_theta_max 0.987
_diffrn_radiation_monochromator graphite
_diffrn_radiation_source 'fine-focus sealed tube'
_diffrn_radiation_type MoK\a
_diffrn_radiation_wavelength 0.71073
_diffrn_reflns_av_R_equivalents 0.0605
_diffrn_reflns_av_sigmaI/netI 0.1487
_diffrn_reflns_limit_h_max 8
_diffrn_reflns_limit_h_min -12
_diffrn_reflns_limit_k_max 13
_diffrn_reflns_limit_k_min -13
_diffrn_reflns_limit_l_max 14
_diffrn_reflns_limit_l_min -14
_diffrn_reflns_number 7177
_diffrn_reflns_theta_full 25.02
_diffrn_reflns_theta_max 25.02
_diffrn_reflns_theta_min 2.58
_exptl_absorpt_coefficient_mu 0.085
_exptl_absorpt_correction_T_max 0.9849
_exptl_absorpt_correction_T_min 0.9751
_exptl_crystal_density_diffrn 1.314
_exptl_crystal_density_method 'not measured'
_exptl_crystal_F_000 580
_exptl_crystal_size_max 0.30
_exptl_crystal_size_mid 0.23
_exptl_crystal_size_min 0.18
_refine_diff_density_max 0.165
_refine_diff_density_min -0.206
_refine_diff_density_rms 0.045
_refine_ls_extinction_method none
_refine_ls_goodness_of_fit_ref 1.037
_refine_ls_hydrogen_treatment mixed
_refine_ls_matrix_type full
_refine_ls_number_parameters 379
_refine_ls_number_reflns 4859
_refine_ls_number_restraints 0
_refine_ls_restrained_S_all 1.037
_refine_ls_R_factor_all 0.1819
_refine_ls_R_factor_gt 0.0637
_refine_ls_shift/su_max 0.000
_refine_ls_shift/su_mean 0.000
_refine_ls_structure_factor_coef Fsqd
_refine_ls_weighting_details 'calc w=1/[\s^2^(Fo^2^)+(0.0061P)^2^+0.0000P] where P=(Fo^2^+2Fc^2^)/3'
_refine_ls_weighting_scheme calc
_refine_ls_wR_factor_gt 0.0936
_refine_ls_wR_factor_ref 0.1105
_reflns_number_gt 1750
_reflns_number_total 4859
_reflns_threshold_expression >2sigma(I)
_cod_data_source_file jo502096t_si_003.cif
_cod_data_source_block 111114a
_cod_depositor_comments 'Adding full bibliography for 4030131--4030133.cif.'
_cod_database_code 4030133

loop_
_symmetry_equiv_pos_as_xyz
'x, y, z'
'-x, -y, -z'

loop_
_atom_site_label
_atom_site_type_symbol
_atom_site_fract_x
_atom_site_fract_y
_atom_site_fract_z
_atom_site_U_iso_or_equiv
_atom_site_adp_type
_atom_site_occupancy
_atom_site_symmetry_multiplicity
_atom_site_calc_flag
_atom_site_refinement_flags
N1 N 0.3924(4) 0.9669(3) 0.7068(3) 0.0607(11) Uani 1 1 d .
N2 N 0.6269(4) 0.9540(3) 0.7020(3) 0.0574(10) Uani 1 1 d .
N3 N 0.7220(3) 0.9041(3) 0.6263(3) 0.0581(11) Uani 1 1 d .
N4 N 0.0172(3) 0.7440(3) 0.2723(3) 0.0604(11) Uani 1 1 d .
H4 H -0.0100 0.7891 0.3318 0.073 Uiso 1 1 calc R
N5 N -0.1078(4) 0.5753(4) 0.1635(3) 0.0579(11) Uani 1 1 d .
N6 N -0.2046(4) 0.5512(4) 0.0832(3) 0.0658(12) Uani 1 1 d .
O1 O 0.1700(3) 0.9681(3) 0.6880(2) 0.0846(11) Uani 1 1 d .
H1 H 0.1111 0.9447 0.6420 0.127 Uiso 1 1 calc R
O2 O 0.0600(3) 0.8599(3) 0.4856(2) 0.0689(10) Uani 1 1 d .
C1 C 0.2871(5) 0.9339(4) 0.6443(4) 0.0604(14) Uani 1 1 d .
C2 C 0.2886(4) 0.8687(4) 0.5363(4) 0.0489(12) Uani 1 1 d .
C3 C 0.1764(4) 0.8338(4) 0.4601(3) 0.0527(13) Uani 1 1 d .
C4 C 0.2261(4) 0.7729(4) 0.3573(3) 0.0459(11) Uani 1 1 d .
C5 C 0.3735(4) 0.7623(4) 0.3674(3) 0.0487(12) Uani 1 1 d .
H5 H 0.4158 0.8053 0.3161 0.058 Uiso 1 1 calc R
C6 C 0.4022(4) 0.8321(4) 0.4855(3) 0.0454(11) Uani 1 1 d .
C7 C 0.5185(4) 0.8642(4) 0.5476(3) 0.0464(12) Uani 1 1 d .
C8 C 0.5019(4) 0.9295(4) 0.6558(4) 0.0521(12) Uani 1 1 d .
C9 C 0.6569(4) 0.8519(4) 0.5343(4) 0.0532(13) Uani 1 1 d .
C10 C 0.7329(4) 0.7891(4) 0.4382(3) 0.0751(16) Uani 1 1 d .
H10A H 0.8253 0.8013 0.4551 0.113 Uiso 1 1 calc R
H10B H 0.7111 0.8217 0.3749 0.113 Uiso 1 1 calc R
H10C H 0.7111 0.7040 0.4230 0.113 Uiso 1 1 calc R
C11 C 0.1478(4) 0.7276(4) 0.2680(4) 0.0500(12) Uani 1 1 d .
C12 C 0.2000(4) 0.6603(4) 0.1598(3) 0.0613(13) Uani 1 1 d .
H12A H 0.2860 0.6919 0.1495 0.092 Uiso 1 1 calc R
H12B H 0.1422 0.6706 0.1005 0.092 Uiso 1 1 calc R
H12C H 0.2049 0.5757 0.1606 0.092 Uiso 1 1 calc R
C13 C 0.4200(4) 0.6315(4) 0.3453(3) 0.0485(12) Uani 1 1 d .
C14 C 0.3623(5) 0.5501(5) 0.3988(4) 0.0694(15) Uani 1 1 d .
H14 H 0.2975 0.5749 0.4497 0.083 Uiso 1 1 calc R
C15 C 0.4008(5) 0.4307(5) 0.3768(4) 0.0889(18) Uani 1 1 d .
H15 H 0.3611 0.3748 0.4119 0.107 Uiso 1 1 calc R
C16 C 0.4992(5) 0.3951(5) 0.3018(4) 0.0839(18) Uani 1 1 d .
H16 H 0.5257 0.3152 0.2879 0.101 Uiso 1 1 calc R
C17 C 0.5564(5) 0.4739(5) 0.2495(4) 0.0744(16) Uani 1 1 d .
H17 H 0.6228 0.4497 0.2001 0.089 Uiso 1 1 calc R
C18 C 0.5154(4) 0.5905(5) 0.2700(3) 0.0599(13) Uani 1 1 d .
H18 H 0.5533 0.6446 0.2319 0.072 Uiso 1 1 calc R
C19 C 0.6714(5) 1.0110(4) 0.8106(4) 0.0599(13) Uani 1 1 d .
C20 C 0.5849(5) 1.0612(5) 0.8904(4) 0.0766(16) Uani 1 1 d .
H20 H 0.4954 1.0607 0.8740 0.092 Uiso 1 1 calc R
C21 C 0.6338(6) 1.1125(5) 0.9956(4) 0.0940(19) Uani 1 1 d .
H21 H 0.5755 1.1461 1.0495 0.113 Uiso 1 1 calc R
C22 C 0.7638(6) 1.1148(5) 1.0219(4) 0.0874(18) Uani 1 1 d .
H22 H 0.7943 1.1475 1.0933 0.105 Uiso 1 1 calc R
C23 C 0.8489(5) 1.0683(5) 0.9417(5) 0.0903(19) Uani 1 1 d .
H23 H 0.9383 1.0703 0.9591 0.108 Uiso 1 1 calc R
C24 C 0.8060(5) 1.0185(4) 0.8355(4) 0.0759(16) Uani 1 1 d .
H24 H 0.8659 0.9902 0.7813 0.091 Uiso 1 1 calc R
C25 C -0.0805(4) 0.6970(5) 0.1919(4) 0.0553(13) Uani 1 1 d .
C26 C -0.1623(4) 0.7525(5) 0.1323(4) 0.0640(14) Uani 1 1 d .
H26 H -0.1670 0.8351 0.1343 0.077 Uiso 1 1 calc R
C27 C -0.2393(5) 0.6576(5) 0.0660(4) 0.0654(15) Uani 1 1 d .
C28 C -0.3456(4) 0.6663(5) -0.0154(4) 0.1004(19) Uani 1 1 d .
H28A H -0.3417 0.5990 -0.0769 0.151 Uiso 1 1 calc R
H28B H -0.3346 0.7406 -0.0405 0.151 Uiso 1 1 calc R
H28C H -0.4293 0.6647 0.0185 0.151 Uiso 1 1 calc R
C29 C -0.0561(4) 0.4813(5) 0.2095(4) 0.0563(13) Uani 1 1 d .
C30 C -0.0669(5) 0.4829(5) 0.3203(4) 0.0841(18) Uani 1 1 d .
H30 H -0.1074 0.5467 0.3660 0.101 Uiso 1 1 calc R
C31 C -0.0174(6) 0.3897(6) 0.3624(4) 0.103(2) Uani 1 1 d .
H31 H -0.0235 0.3923 0.4374 0.124 Uiso 1 1 calc R
C32 C 0.0408(5) 0.2925(5) 0.2974(5) 0.0856(17) Uani 1 1 d .
H32 H 0.0740 0.2300 0.3272 0.103 Uiso 1 1 calc R
C33 C 0.0484(5) 0.2908(5) 0.1875(5) 0.0835(17) Uani 1 1 d .
H33 H 0.0867 0.2254 0.1420 0.100 Uiso 1 1 calc R
C34 C 0.0004(4) 0.3842(5) 0.1415(4) 0.0715(15) Uani 1 1 d .
H34 H 0.0062 0.3812 0.0664 0.086 Uiso 1 1 calc R

loop_
_atom_site_aniso_label
_atom_site_aniso_U_11
_atom_site_aniso_U_22
_atom_site_aniso_U_33
_atom_site_aniso_U_23
_atom_site_aniso_U_13
_atom_site_aniso_U_12
N1 0.044(2) 0.059(3) 0.068(3) -0.011(2) -0.004(2) -0.007(2)
N2 0.060(3) 0.048(3) 0.060(3) 0.004(2) -0.009(2) -0.008(2)
N3 0.050(2) 0.051(3) 0.068(3) 0.000(2) -0.002(2) -0.007(2)
N4 0.057(3) 0.057(3) 0.054(3) -0.019(2) -0.002(2) 0.009(2)
N5 0.058(3) 0.060(3) 0.050(3) -0.001(2) -0.010(2) 0.001(2)
N6 0.059(3) 0.076(4) 0.051(3) -0.012(2) -0.014(2) -0.001(2)
O1 0.056(2) 0.096(3) 0.077(2) -0.037(2) 0.0012(18) -0.011(2)
O2 0.0510(19) 0.072(3) 0.067(2) -0.0227(18) -0.0010(17) -0.0005(18)
C1 0.051(3) 0.055(4) 0.064(4) -0.014(3) 0.009(3) -0.003(3)
C2 0.046(3) 0.044(3) 0.050(3) -0.006(3) 0.006(3) -0.003(2)
C3 0.054(3) 0.046(3) 0.051(3) -0.005(3) 0.005(3) -0.006(3)
C4 0.046(3) 0.042(3) 0.044(3) -0.002(2) -0.003(2) -0.001(2)
C5 0.054(3) 0.042(3) 0.050(3) 0.009(3) 0.000(2) -0.004(2)
C6 0.054(3) 0.035(3) 0.043(3) 0.001(2) -0.007(3) -0.003(2)
C7 0.058(3) 0.028(3) 0.049(3) -0.001(2) 0.001(3) -0.005(2)
C8 0.049(3) 0.038(3) 0.065(3) 0.006(3) -0.012(3) -0.007(3)
C9 0.052(3) 0.045(3) 0.061(3) 0.009(3) -0.004(3) -0.004(3)
C10 0.056(3) 0.084(4) 0.075(3) -0.005(3) 0.011(3) -0.011(3)
C11 0.048(3) 0.045(3) 0.056(3) 0.007(3) 0.003(3) 0.004(2)
C12 0.068(3) 0.059(4) 0.052(3) 0.000(3) 0.002(3) -0.003(3)
C13 0.045(3) 0.048(3) 0.048(3) 0.004(3) -0.008(2) -0.005(3)
C14 0.085(4) 0.053(4) 0.069(4) 0.007(3) 0.011(3) -0.001(3)
C15 0.115(5) 0.055(5) 0.098(5) 0.019(4) 0.011(4) -0.010(4)
C16 0.096(5) 0.053(4) 0.092(5) -0.008(4) -0.012(4) 0.011(4)
C17 0.073(4) 0.054(4) 0.089(4) -0.004(4) 0.004(3) 0.010(3)
C18 0.058(3) 0.057(4) 0.061(3) 0.005(3) 0.005(3) -0.007(3)
C19 0.065(4) 0.042(3) 0.070(4) 0.010(3) -0.017(3) -0.014(3)
C20 0.076(4) 0.093(5) 0.055(3) 0.003(3) -0.007(3) -0.024(3)
C21 0.092(5) 0.124(6) 0.057(4) 0.002(4) -0.009(3) -0.027(4)
C22 0.094(5) 0.091(5) 0.069(4) 0.003(4) -0.025(4) -0.025(4)
C23 0.082(4) 0.078(5) 0.102(5) 0.006(4) -0.053(4) -0.013(4)
C24 0.068(4) 0.058(4) 0.095(4) 0.004(3) -0.024(3) -0.001(3)
C25 0.051(3) 0.057(4) 0.052(3) -0.002(3) -0.007(3) 0.004(3)
C26 0.067(3) 0.063(4) 0.058(3) 0.005(3) -0.007(3) 0.013(3)
C27 0.056(3) 0.080(5) 0.056(4) 0.004(3) -0.004(3) 0.011(3)
C28 0.093(4) 0.115(5) 0.083(4) 0.000(4) -0.038(3) 0.019(4)
C29 0.047(3) 0.054(4) 0.062(4) 0.001(3) -0.013(3) -0.003(3)
C30 0.123(5) 0.074(5) 0.053(4) 0.006(3) 0.007(3) 0.015(4)
C31 0.147(6) 0.091(5) 0.070(4) 0.012(4) -0.005(4) 0.032(5)
C32 0.106(5) 0.065(5) 0.085(4) 0.017(4) -0.010(4) 0.000(4)
C33 0.090(4) 0.054(4) 0.098(5) -0.003(4) -0.006(4) 0.011(3)
C34 0.078(4) 0.059(4) 0.068(4) -0.008(3) -0.003(3) 0.001(3)

loop_
_atom_type_symbol
_atom_type_description
_atom_type_scat_dispersion_real
_atom_type_scat_dispersion_imag
_atom_type_scat_source
C C 0.0033 0.0016 'International Tables Vol C Tables 4.2.6.8 and 6.1.1.4'
H H 0.0000 0.0000 'International Tables Vol C Tables 4.2.6.8 and 6.1.1.4'
N N 0.0061 0.0033 'International Tables Vol C Tables 4.2.6.8 and 6.1.1.4'
O O 0.0106 0.0060 'International Tables Vol C Tables 4.2.6.8 and 6.1.1.4'

loop_
_geom_angle_atom_site_label_1
_geom_angle_atom_site_label_2
_geom_angle_atom_site_label_3
_geom_angle
C1 N1 C8 112.3(4)
C8 N2 N3 110.5(4)
C8 N2 C19 131.6(4)
N3 N2 C19 117.7(4)
C9 N3 N2 106.5(3)
C11 N4 C25 128.3(4)
C11 N4 H4 115.8
C25 N4 H4 115.8
C25 N5 N6 110.2(4)
C25 N5 C29 129.0(4)
N6 N5 C29 120.6(4)
C27 N6 N5 105.6(4)
C1 O1 H1 109.5
N1 C1 O1 117.2(4)
N1 C1 C2 124.3(4)
O1 C1 C2 118.5(4)
C6 C2 C1 122.3(4)
C6 C2 C3 110.2(4)
C1 C2 C3 127.5(4)
O2 C3 C4 129.4(4)
O2 C3 C2 123.0(4)
C4 C3 C2 107.5(4)
C11 C4 C3 123.0(4)
C11 C4 C5 127.1(4)
C3 C4 C5 109.8(4)
C4 C5 C13 114.0(4)
C4 C5 C6 101.7(3)
C13 C5 C6 113.7(3)
C4 C5 H5 109.0
C13 C5 H5 109.0
C6 C5 H5 109.0
C2 C6 C7 116.4(4)
C2 C6 C5 110.6(4)
C7 C6 C5 133.0(4)
C6 C7 C8 115.1(4)
C6 C7 C9 138.7(4)
C8 C7 C9 106.3(4)
N1 C8 N2 124.3(4)
N1 C8 C7 129.6(4)
N2 C8 C7 106.1(4)
N3 C9 C7 110.6(4)
N3 C9 C10 118.8(4)
C7 C9 C10 130.6(4)
C9 C10 H10A 109.5
C9 C10 H10B 109.5
H10A C10 H10B 109.5
C9 C10 H10C 109.5
H10A C10 H10C 109.5
H10B C10 H10C 109.5
N4 C11 C4 120.0(4)
N4 C11 C12 116.9(4)
C4 C11 C12 123.0(4)
C11 C12 H12A 109.5
C11 C12 H12B 109.5
H12A C12 H12B 109.5
C11 C12 H12C 109.5
H12A C12 H12C 109.5
H12B C12 H12C 109.5
C14 C13 C18 118.1(5)
C14 C13 C5 119.3(4)
C18 C13 C5 122.5(4)
C13 C14 C15 119.7(5)
C13 C14 H14 120.1
C15 C14 H14 120.1
C14 C15 C16 119.6(5)
C14 C15 H15 120.2
C16 C15 H15 120.2
C17 C16 C15 121.1(6)
C17 C16 H16 119.5
C15 C16 H16 119.5
C16 C17 C18 118.7(5)
C16 C17 H17 120.6
C18 C17 H17 120.6
C17 C18 C13 122.7(5)
C17 C18 H18 118.7
C13 C18 H18 118.7
C20 C19 C24 119.4(5)
C20 C19 N2 121.6(4)
C24 C19 N2 119.0(5)
C19 C20 C21 119.0(5)
C19 C20 H20 120.5
C21 C20 H20 120.5
C22 C21 C20 121.9(5)
C22 C21 H21 119.1
C20 C21 H21 119.1
C21 C22 C23 118.7(5)
C21 C22 H22 120.7
C23 C22 H22 120.7
C22 C23 C24 121.8(5)
C22 C23 H23 119.1
C24 C23 H23 119.1
C23 C24 C19 119.1(5)
C23 C24 H24 120.5
C19 C24 H24 120.5
C26 C25 N5 107.9(4)
C26 C25 N4 131.3(5)
N5 C25 N4 120.8(4)
C25 C26 C27 105.0(5)
C25 C26 H26 127.5
C27 C26 H26 127.5
N6 C27 C26 111.2(4)
N6 C27 C28 120.4(5)
C26 C27 C28 128.4(5)
C27 C28 H28A 109.5
C27 C28 H28B 109.5
H28A C28 H28B 109.5
C27 C28 H28C 109.5
H28A C28 H28C 109.5
H28B C28 H28C 109.5
C30 C29 C34 119.8(5)
C30 C29 N5 120.8(5)
C34 C29 N5 119.3(5)
C31 C30 C29 119.5(5)
C31 C30 H30 120.3
C29 C30 H30 120.3
C30 C31 C32 122.2(5)
C30 C31 H31 118.9
C32 C31 H31 118.9
C33 C32 C31 117.8(5)
C33 C32 H32 121.1
C31 C32 H32 121.1
C32 C33 C34 121.9(5)
C32 C33 H33 119.1
C34 C33 H33 119.1
C29 C34 C33 118.8(5)
C29 C34 H34 120.6
C33 C34 H34 120.6

loop_
_geom_bond_atom_site_label_1
_geom_bond_atom_site_label_2
_geom_bond_distance
N1 C1 1.311(5)
N1 C8 1.327(5)
N2 C8 1.383(5)
N2 N3 1.408(4)
N2 C19 1.427(5)
N3 C9 1.327(5)
N4 C11 1.348(4)
N4 C25 1.408(5)
N4 H4 0.8600
N5 C25 1.367(5)
N5 N6 1.369(4)
N5 C29 1.413(5)
N6 C27 1.318(5)
O1 C1 1.351(4)
O1 H1 0.8200
O2 C3 1.259(4)
C1 C2 1.389(5)
C2 C6 1.361(5)
C2 C3 1.462(5)
C3 C4 1.427(5)
C4 C11 1.355(5)
C4 C5 1.513(5)
C5 C13 1.532(5)
C5 C6 1.533(5)
C5 H5 0.9800
C6 C7 1.398(5)
C7 C8 1.408(5)
C7 C9 1.429(5)
C9 C10 1.496(5)
C10 H10A 0.9600
C10 H10B 0.9600
C10 H10C 0.9600
C11 C12 1.513(5)
C12 H12A 0.9600
C12 H12B 0.9600
C12 H12C 0.9600
C13 C14 1.372(5)
C13 C18 1.382(5)
C14 C15 1.386(6)
C14 H14 0.9300
C15 C16 1.391(6)
C15 H15 0.9300
C16 C17 1.338(6)
C16 H16 0.9300
C17 C18 1.364(5)
C17 H17 0.9300
C18 H18 0.9300
C19 C20 1.379(5)
C19 C24 1.396(5)
C20 C21 1.392(6)
C20 H20 0.9300
C21 C22 1.355(6)
C21 H21 0.9300
C22 C23 1.363(6)
C22 H22 0.9300
C23 C24 1.379(6)
C23 H23 0.9300
C24 H24 0.9300
C25 C26 1.351(5)
C26 C27 1.417(6)
C26 H26 0.9300
C27 C28 1.485(5)
C28 H28A 0.9600
C28 H28B 0.9600
C28 H28C 0.9600
C29 C30 1.379(5)
C29 C34 1.382(5)
C30 C31 1.371(6)
C30 H30 0.9300
C31 C32 1.374(6)
C31 H31 0.9300
C32 C33 1.365(6)
C32 H32 0.9300
C33 C34 1.393(6)
C33 H33 0.9300
C34 H34 0.9300

loop_
_geom_torsion_atom_site_label_1
_geom_torsion_atom_site_label_2
_geom_torsion_atom_site_label_3
_geom_torsion_atom_site_label_4
_geom_torsion
C8 N2 N3 C9 1.2(5)
C19 N2 N3 C9 177.1(4)
C25 N5 N6 C27 -2.3(5)
C29 N5 N6 C27 174.1(4)
C8 N1 C1 O1 -179.6(4)
C8 N1 C1 C2 -0.8(7)
N1 C1 C2 C6 0.4(8)
O1 C1 C2 C6 179.1(4)
N1 C1 C2 C3 -176.8(5)
O1 C1 C2 C3 1.9(7)
C6 C2 C3 O2 -178.0(4)
C1 C2 C3 O2 -0.4(8)
C6 C2 C3 C4 -0.2(5)
C1 C2 C3 C4 177.4(5)
O2 C3 C4 C11 -2.9(8)
C2 C3 C4 C11 179.5(4)
O2 C3 C4 C5 -179.7(5)
C2 C3 C4 C5 2.7(5)
C11 C4 C5 C13 -57.7(6)
C3 C4 C5 C13 119.0(4)
C11 C4 C5 C6 179.5(4)
C3 C4 C5 C6 -3.8(5)
C1 C2 C6 C7 -0.4(7)
C3 C2 C6 C7 177.3(4)
C1 C2 C6 C5 179.9(4)
C3 C2 C6 C5 -2.4(5)
C4 C5 C6 C2 3.8(5)
C13 C5 C6 C2 -119.3(4)
C4 C5 C6 C7 -175.9(4)
C13 C5 C6 C7 61.1(6)
C2 C6 C7 C8 0.7(6)
C5 C6 C7 C8 -179.6(4)
C2 C6 C7 C9 -178.3(5)
C5 C6 C7 C9 1.3(9)
C1 N1 C8 N2 178.6(4)
C1 N1 C8 C7 1.4(7)
N3 N2 C8 N1 -178.7(4)
C19 N2 C8 N1 6.2(7)
N3 N2 C8 C7 -0.9(5)
C19 N2 C8 C7 -176.1(4)
C6 C7 C8 N1 -1.4(7)
C9 C7 C8 N1 177.9(4)
C6 C7 C8 N2 -179.0(4)
C9 C7 C8 N2 0.4(5)
N2 N3 C9 C7 -0.9(5)
N2 N3 C9 C10 -179.2(4)
C6 C7 C9 N3 179.5(5)
C8 C7 C9 N3 0.4(5)
C6 C7 C9 C10 -2.5(9)
C8 C7 C9 C10 178.4(4)
C25 N4 C11 C4 -175.0(4)
C25 N4 C11 C12 6.5(7)
C3 C4 C11 N4 3.2(7)
C5 C4 C11 N4 179.5(4)
C3 C4 C11 C12 -178.5(4)
C5 C4 C11 C12 -2.2(7)
C4 C5 C13 C14 -50.5(5)
C6 C5 C13 C14 65.5(5)
C4 C5 C13 C18 127.2(4)
C6 C5 C13 C18 -116.8(4)
C18 C13 C14 C15 0.2(7)
C5 C13 C14 C15 178.0(4)
C13 C14 C15 C16 1.0(8)
C14 C15 C16 C17 -0.8(8)
C15 C16 C17 C18 -0.7(8)
C16 C17 C18 C13 2.0(7)
C14 C13 C18 C17 -1.8(7)
C5 C13 C18 C17 -179.5(4)
C8 N2 C19 C20 -4.5(7)
N3 N2 C19 C20 -179.4(4)
C8 N2 C19 C24 177.0(4)
N3 N2 C19 C24 2.1(6)
C24 C19 C20 C21 -3.3(8)
N2 C19 C20 C21 178.2(4)
C19 C20 C21 C22 0.2(9)
C20 C21 C22 C23 1.8(9)
C21 C22 C23 C24 -0.5(9)
C22 C23 C24 C19 -2.6(8)
C20 C19 C24 C23 4.5(7)
N2 C19 C24 C23 -176.9(4)
N6 N5 C25 C26 1.7(5)
C29 N5 C25 C26 -174.3(4)
N6 N5 C25 N4 -179.3(3)
C29 N5 C25 N4 4.7(7)
C11 N4 C25 C26 -115.6(6)
C11 N4 C25 N5 65.7(6)
N5 C25 C26 C27 -0.5(5)
N4 C25 C26 C27 -179.3(4)
N5 N6 C27 C26 2.0(5)
N5 N6 C27 C28 -178.7(4)
C25 C26 C27 N6 -1.0(5)
C25 C26 C27 C28 179.8(4)
C25 N5 C29 C30 57.0(7)
N6 N5 C29 C30 -118.6(5)
C25 N5 C29 C34 -126.0(5)
N6 N5 C29 C34 58.4(6)
C34 C29 C30 C31 2.1(8)
N5 C29 C30 C31 179.1(5)
C29 C30 C31 C32 -1.3(9)
C30 C31 C32 C33 -0.1(9)
C31 C32 C33 C34 0.6(9)
C30 C29 C34 C33 -1.6(7)
N5 C29 C34 C33 -178.6(4)
C32 C33 C34 C29 0.2(8)
